data_7017799
loop_
_publ_author_name
'Maini, Lucia'
'Braga, Dario'
'Mazzeo, Paolo P.'
'Ventura, Barbara'

_publ_section_title
;
 Polymorph and isomer conversion of complexes based on CuI and PPh3 easily
 observed via luminescence.
;
_journal_issue 2
_journal_name_full 'Dalton transactions (Cambridge, England : 2003)'
_journal_page_first 531
_journal_page_last 539
_journal_paper_doi 10.1039/c1dt11462j
_journal_volume 41
_journal_year 2012
_chemical_formula_sum 'C72 H60 Cu4 I4 P4'
_chemical_formula_weight 1810.84
_chemical_name_systematic
;
?
;
_space_group_IT_number 220
_symmetry_cell_setting cubic
_symmetry_space_group_name_Hall 'I -4bd 2c 3'
_symmetry_space_group_name_H-M 'I -4 3 d'
_atom_sites_solution_hydrogens geom
_atom_sites_solution_primary direct
_atom_sites_solution_secondary difmap
_audit_creation_method SHELXL-97
_cell_angle_alpha 90.00
_cell_angle_beta 90.00
_cell_angle_gamma 90.00
_cell_formula_units_Z 16
_cell_length_a 30.0503(6)
_cell_length_b 30.0503(6)
_cell_length_c 30.0503(6)
_cell_measurement_reflns_used 3696
_cell_measurement_temperature 293(2)
_cell_measurement_theta_max 29.1739
_cell_measurement_theta_min 2.8701
_cell_volume 27136.0(9)
_computing_cell_refinement
;
CrysAlisPro, Oxford Diffraction Ltd.,
Version 1.171.33.55 (release 05-01-2010 CrysAlis171 .NET)
(compiled Jan 5 2010,16:28:46)
;
_computing_data_collection
;
CrysAlisPro, Oxford Diffraction Ltd.,
Version 1.171.33.55 (release 05-01-2010 CrysAlis171 .NET)
(compiled Jan 5 2010,16:28:46)
;
_computing_data_reduction
;
CrysAlisPro, Oxford Diffraction Ltd.,
Version 1.171.33.55 (release 05-01-2010 CrysAlis171 .NET)
(compiled Jan 5 2010,16:28:46)
;
_computing_structure_refinement 'SHELXL-97 (Sheldrick, 1997)'
_computing_structure_solution 'SHELXS-97 (Sheldrick, 1990)'
_diffrn_ambient_temperature 293(2)
_diffrn_detector_area_resol_mean 16.1340
_diffrn_measured_fraction_theta_full 0.998
_diffrn_measured_fraction_theta_max 0.908
_diffrn_measurement_device_type 'Xcalibur, Sapphire3'
_diffrn_measurement_method '\w scan'
_diffrn_radiation_monochromator graphite
_diffrn_radiation_source 'fine-focus sealed tube'
_diffrn_radiation_type MoK\a
_diffrn_radiation_wavelength 0.71073
_diffrn_reflns_av_R_equivalents 0.0636
_diffrn_reflns_av_sigmaI/netI 0.1243
_diffrn_reflns_limit_h_max 21
_diffrn_reflns_limit_h_min -26
_diffrn_reflns_limit_k_max 19
_diffrn_reflns_limit_k_min -41
_diffrn_reflns_limit_l_max 39
_diffrn_reflns_limit_l_min -14
_diffrn_reflns_number 13703
_diffrn_reflns_theta_full 25.00
_diffrn_reflns_theta_max 29.24
_diffrn_reflns_theta_min 3.03
_exptl_absorpt_coefficient_mu 3.193
_exptl_absorpt_correction_T_max 1.00000
_exptl_absorpt_correction_T_min 0.54253
_exptl_absorpt_correction_type multi-scan
_exptl_crystal_colour colourless
_exptl_crystal_density_diffrn 1.773
_exptl_crystal_density_method 'not measured'
_exptl_crystal_description prism
_exptl_crystal_F_000 14080
_exptl_crystal_size_max 0.2
_exptl_crystal_size_mid 0.1
_exptl_crystal_size_min 0.08
_refine_diff_density_max 0.794
_refine_diff_density_min -0.478
_refine_diff_density_rms 0.081
_refine_ls_abs_structure_details 'Flack H D (1983), Acta Cryst. A39, 876-881'
_refine_ls_abs_structure_Flack -0.05(3)
_refine_ls_extinction_method none
_refine_ls_goodness_of_fit_ref 0.791
_refine_ls_hydrogen_treatment constr
_refine_ls_matrix_type full
_refine_ls_number_parameters 205
_refine_ls_number_reflns 4913
_refine_ls_number_restraints 0
_refine_ls_restrained_S_all 0.791
_refine_ls_R_factor_all 0.0972
_refine_ls_R_factor_gt 0.0402
_refine_ls_shift/su_max 0.001
_refine_ls_shift/su_mean 0.000
_refine_ls_structure_factor_coef Fsqd
_refine_ls_weighting_details 'calc w=1/[\s^2^(Fo^2^)+(0.0366P)^2^+0.0000P] where P=(Fo^2^+2Fc^2^)/3'
_refine_ls_weighting_scheme calc
_refine_ls_wR_factor_gt 0.0711
_refine_ls_wR_factor_ref 0.0801
_reflns_number_gt 2564
_reflns_number_total 4913
_reflns_threshold_expression >2sigma(I)
_cod_data_source_file c1dt11462j.txt
_cod_data_source_block shelxl3
_cod_database_code 7017799

loop_
_symmetry_equiv_pos_as_xyz
'x, y, z'
'x, -y, -z+1/2'
'-x, -y+1/2, z'
'-x, y+1/2, -z+1/2'
'y+1/4, -x+3/4, -z+1/4'
'-y+1/4, -x+3/4, z+3/4'
'-y+3/4, x+3/4, -z+1/4'
'y+3/4, x+3/4, z+3/4'
'y, z, x'
'-y, -z+1/2, x'
'y, -z, -x+1/2'
'-y, z+1/2, -x+1/2'
'z+1/4, -y+3/4, -x+1/4'
'z+1/4, y+1/4, x+1/4'
'-z+3/4, y+3/4, -x+1/4'
'-z+3/4, -y+1/4, x+1/4'
'z, x, y'
'-z+1/2, x, -y'
'-z, -x+1/2, y'
'z+1/2, -x+1/2, -y'
'x+3/4, z+3/4, y+3/4'
'x+3/4, -z+1/4, -y+3/4'
'-x+3/4, z+3/4, -y+1/4'
'-x+1/4, -z+3/4, y+3/4'
'x+1/2, y+1/2, z+1/2'
'x+1/2, -y+1/2, -z+1'
'-x+1/2, -y+1, z+1/2'
'-x+1/2, y+1, -z+1'
'y+3/4, -x+5/4, -z+3/4'
'-y+3/4, -x+5/4, z+5/4'
'-y+5/4, x+5/4, -z+3/4'
'y+5/4, x+5/4, z+5/4'
'y+1/2, z+1/2, x+1/2'
'-y+1/2, -z+1, x+1/2'
'y+1/2, -z+1/2, -x+1'
'-y+1/2, z+1, -x+1'
'z+3/4, -y+5/4, -x+3/4'
'z+3/4, y+3/4, x+3/4'
'-z+5/4, y+5/4, -x+3/4'
'-z+5/4, -y+3/4, x+3/4'
'z+1/2, x+1/2, y+1/2'
'-z+1, x+1/2, -y+1/2'
'-z+1/2, -x+1, y+1/2'
'z+1, -x+1, -y+1/2'
'x+5/4, z+5/4, y+5/4'
'x+5/4, -z+3/4, -y+5/4'
'-x+5/4, z+5/4, -y+3/4'
'-x+3/4, -z+5/4, y+5/4'

loop_
_atom_site_label
_atom_site_type_symbol
_atom_site_fract_x
_atom_site_fract_y
_atom_site_fract_z
_atom_site_U_iso_or_equiv
_atom_site_adp_type
_atom_site_occupancy
_atom_site_symmetry_multiplicity
_atom_site_calc_flag
_atom_site_refinement_flags
C1 C 1.01845(19) 0.50408(15) 0.15938(16) 0.0409(19) Uani 1 1 d G
C2 C 0.99370(16) 0.46797(18) 0.17433(17) 0.061(2) Uani 1 1 d G
H2 H 0.9632 0.4669 0.1692 0.073 Uiso 1 1 calc R
C3 C 1.0145(2) 0.43342(15) 0.19695(18) 0.078(3) Uani 1 1 d G
H3 H 0.9980 0.4093 0.2070 0.093 Uiso 1 1 calc R
C4 C 1.0601(3) 0.4350(2) 0.20462(18) 0.082(3) Uani 1 1 d G
H4 H 1.0741 0.4119 0.2198 0.099 Uiso 1 1 calc R
C5 C 1.08488(16) 0.4711(3) 0.1897(2) 0.089(3) Uani 1 1 d G
H5 H 1.1154 0.4721 0.1948 0.107 Uiso 1 1 calc R
C6 C 1.06404(19) 0.50564(19) 0.16706(19) 0.072(3) Uani 1 1 d G
H6 H 1.0806 0.5298 0.1571 0.086 Uiso 1 1 calc R
C7 C 0.94040(17) 0.55774(17) 0.15640(17) 0.048(2) Uani 1 1 d G
C8 C 0.9044(2) 0.57392(19) 0.13225(16) 0.062(2) Uani 1 1 d G
H8 H 0.9060 0.5757 0.1014 0.075 Uiso 1 1 calc R
C9 C 0.86604(17) 0.58748(19) 0.1542(3) 0.084(3) Uani 1 1 d G
H9 H 0.8420 0.5983 0.1381 0.101 Uiso 1 1 calc R
C10 C 0.86365(19) 0.58485(19) 0.2004(3) 0.091(3) Uani 1 1 d G
H10 H 0.8380 0.5939 0.2151 0.109 Uiso 1 1 calc R
C11 C 0.8996(3) 0.5687(2) 0.22449(17) 0.091(4) Uani 1 1 d G
H11 H 0.8980 0.5669 0.2553 0.110 Uiso 1 1 calc R
C12 C 0.9380(2) 0.5551(2) 0.20252(17) 0.070(3) Uani 1 1 d G
H12 H 0.9621 0.5443 0.2187 0.083 Uiso 1 1 calc R
C13 C 1.02359(19) 0.59685(15) 0.1386(2) 0.056(2) Uani 1 1 d G
C14 C 1.03661(19) 0.6236(2) 0.10313(16) 0.056(2) Uani 1 1 d G
H14 H 1.0305 0.6148 0.0741 0.067 Uiso 1 1 calc R
C15 C 1.05880(19) 0.66336(19) 0.1111(2) 0.081(3) Uani 1 1 d G
H15 H 1.0675 0.6812 0.0874 0.098 Uiso 1 1 calc R
C16 C 1.0680(2) 0.67644(17) 0.1545(3) 0.089(4) Uani 1 1 d G
H16 H 1.0828 0.7031 0.1598 0.106 Uiso 1 1 calc R
C17 C 1.0550(3) 0.6497(2) 0.18994(19) 0.133(5) Uani 1 1 d G
H17 H 1.0611 0.6585 0.2190 0.159 Uiso 1 1 calc R
C18 C 1.0328(2) 0.6099(2) 0.18198(17) 0.107(4) Uani 1 1 d G
H18 H 1.0241 0.5921 0.2057 0.128 Uiso 1 1 calc R
C19 C 1.13969(13) 0.56968(17) -0.07587(17) 0.0379(18) Uani 1 1 d G
C20 C 1.17160(18) 0.60244(14) -0.08280(17) 0.055(2) Uani 1 1 d G
H20 H 1.1629 0.6310 -0.0909 0.066 Uiso 1 1 calc R
C21 C 1.21647(16) 0.59247(19) -0.07760(19) 0.067(3) Uani 1 1 d G
H21 H 1.2378 0.6144 -0.0822 0.080 Uiso 1 1 calc R
C22 C 1.22943(14) 0.5498(2) -0.0655(2) 0.078(3) Uani 1 1 d G
H22 H 1.2594 0.5431 -0.0620 0.094 Uiso 1 1 calc R
C23 C 1.1975(2) 0.51700(16) -0.05856(19) 0.067(3) Uani 1 1 d G
H23 H 1.2062 0.4884 -0.0505 0.081 Uiso 1 1 calc R
C24 C 1.15264(18) 0.52696(15) -0.06376(19) 0.069(3) Uani 1 1 d G
H24 H 1.1313 0.5050 -0.0591 0.083 Uiso 1 1 calc R
I1 I 0.962345(16) 0.577905(16) -0.007881(16) 0.04474(13) Uani 1 1 d .
I2 I 0.945976(16) 0.445976(16) 0.054024(16) 0.0490(2) Uani 1 3 d S
Cu2 Cu 1.03719(3) 0.53719(3) -0.03719(3) 0.0529(4) Uani 1 3 d S
Cu1 Cu 0.98833(4) 0.52432(3) 0.05556(3) 0.0578(3) Uani 1 1 d .
P1 P 0.99209(7) 0.54690(7) 0.12680(6) 0.0439(5) Uani 1 1 d .
P2 P 1.08062(6) 0.58062(6) -0.08062(6) 0.0410(8) Uani 1 3 d S

loop_
_atom_site_aniso_label
_atom_site_aniso_U_11
_atom_site_aniso_U_22
_atom_site_aniso_U_33
_atom_site_aniso_U_23
_atom_site_aniso_U_13
_atom_site_aniso_U_12
C1 0.051(5) 0.038(4) 0.034(4) -0.008(4) 0.006(4) -0.006(4)
C2 0.077(6) 0.050(5) 0.057(5) 0.003(5) -0.013(5) 0.008(5)
C3 0.142(10) 0.048(6) 0.043(5) 0.016(4) -0.012(6) -0.020(6)
C4 0.106(9) 0.086(8) 0.054(6) 0.009(6) -0.017(6) 0.042(7)
C5 0.074(7) 0.109(9) 0.084(8) 0.028(7) -0.010(6) 0.007(7)
C6 0.077(7) 0.073(7) 0.066(6) 0.007(6) 0.001(5) -0.009(6)
C7 0.056(5) 0.044(5) 0.045(5) -0.006(4) 0.003(4) -0.002(4)
C8 0.059(6) 0.064(6) 0.064(6) -0.004(5) 0.007(5) 0.006(5)
C9 0.055(6) 0.076(7) 0.121(10) 0.009(7) -0.007(7) -0.012(6)
C10 0.080(8) 0.056(6) 0.138(11) -0.021(7) 0.021(8) 0.004(6)
C11 0.089(8) 0.091(8) 0.094(8) -0.036(7) 0.035(7) -0.002(6)
C12 0.071(6) 0.094(7) 0.044(5) -0.011(5) 0.007(5) 0.009(6)
C13 0.059(6) 0.049(5) 0.059(6) -0.007(5) 0.010(5) 0.009(4)
C14 0.053(5) 0.055(6) 0.059(6) 0.011(5) -0.001(5) 0.002(5)
C15 0.071(7) 0.053(6) 0.120(9) 0.039(6) -0.025(6) -0.015(5)
C16 0.075(7) 0.051(6) 0.139(11) -0.042(7) 0.008(7) -0.021(5)
C17 0.186(14) 0.114(10) 0.098(9) -0.036(8) 0.045(9) -0.093(10)
C18 0.172(12) 0.095(8) 0.053(7) -0.016(6) 0.027(7) -0.068(8)
C19 0.042(4) 0.044(5) 0.028(4) 0.005(4) 0.002(4) -0.007(4)
C20 0.049(5) 0.057(5) 0.060(5) -0.011(5) -0.001(5) -0.019(5)
C21 0.046(5) 0.069(7) 0.085(7) -0.017(5) 0.006(5) -0.013(5)
C22 0.062(6) 0.089(8) 0.084(7) -0.016(6) -0.012(5) 0.024(6)
C23 0.065(6) 0.055(6) 0.083(7) 0.004(5) 0.015(6) 0.021(5)
C24 0.045(5) 0.078(7) 0.085(7) 0.034(6) 0.001(5) -0.001(5)
I1 0.0445(3) 0.0429(3) 0.0468(3) 0.0032(2) 0.0001(3) 0.0032(3)
I2 0.0490(2) 0.0490(2) 0.0490(2) 0.0050(3) 0.0050(3) -0.0050(3)
Cu2 0.0529(4) 0.0529(4) 0.0529(4) 0.0058(5) 0.0058(5) -0.0058(5)
Cu1 0.0780(8) 0.0553(6) 0.0401(6) 0.0008(5) -0.0035(5) 0.0002(6)
P1 0.0532(13) 0.0428(13) 0.0356(11) -0.0023(10) -0.0007(10) -0.0063(10)
P2 0.0410(8) 0.0410(8) 0.0410(8) 0.0040(10) 0.0040(10) -0.0040(10)

loop_
_atom_type_symbol
_atom_type_description
_atom_type_scat_dispersion_real
_atom_type_scat_dispersion_imag
_atom_type_scat_source
C C 0.0033 0.0016 'International Tables Vol C Tables 4.2.6.8 and 6.1.1.4'
H H 0.0000 0.0000 'International Tables Vol C Tables 4.2.6.8 and 6.1.1.4'
Cu Cu 0.3201 1.2651 'International Tables Vol C Tables 4.2.6.8 and 6.1.1.4'
I I -0.4742 1.8119 'International Tables Vol C Tables 4.2.6.8 and 6.1.1.4'
P P 0.1023 0.0942 'International Tables Vol C Tables 4.2.6.8 and 6.1.1.4'

loop_
_geom_angle_atom_site_label_1
_geom_angle_atom_site_label_2
_geom_angle_atom_site_label_3
_geom_angle
_geom_angle_site_symmetry_1
_geom_angle_site_symmetry_3
C2 C1 C6 120.0 . .
C2 C1 P1 119.9(4) . .
C6 C1 P1 120.0(4) . .
C1 C2 C3 120.0 . .
C4 C3 C2 120.0 . .
C5 C4 C3 120.0 . .
C4 C5 C6 120.0 . .
C5 C6 C1 120.0 . .
C8 C7 C12 120.0 . .
C8 C7 P1 118.1(4) . .
C12 C7 P1 121.4(4) . .
C7 C8 C9 120.0 . .
C10 C9 C8 120.0 . .
C11 C10 C9 120.0 . .
C10 C11 C12 120.0 . .
C11 C12 C7 120.0 . .
C14 C13 C18 120.0 . .
C14 C13 P1 118.4(4) . .
C18 C13 P1 121.5(4) . .
C13 C14 C15 120.0 . .
C16 C15 C14 120.0 . .
C15 C16 C17 120.0 . .
C16 C17 C18 120.0 . .
C17 C18 C13 120.0 . .
C20 C19 C24 120.0 . .
C20 C19 P2 122.4(3) . .
C24 C19 P2 117.6(3) . .
C21 C20 C19 120.0 . .
C20 C21 C22 120.0 . .
C21 C22 C23 120.0 . .
C24 C23 C22 120.0 . .
C23 C24 C19 120.0 . .
Cu1 I1 Cu2 73.19(4) . .
Cu1 I1 Cu1 65.95(4) . 42_545
Cu2 I1 Cu1 70.52(4) . 42_545
Cu1 I2 Cu1 66.75(4) 35 .
Cu1 I2 Cu1 66.75(4) 35 42_545
Cu1 I2 Cu1 66.75(4) . 42_545
P2 Cu2 I1 113.98(4) . .
P2 Cu2 I1 113.99(4) . 35
I1 Cu2 I1 104.60(4) . 35
P2 Cu2 I1 113.99(4) . 42_545
I1 Cu2 I1 104.61(4) . 42_545
I1 Cu2 I1 104.60(4) 35 42_545
P1 Cu1 I1 121.56(7) . .
P1 Cu1 I2 107.80(6) . .
I1 Cu1 I2 112.77(4) . .
P1 Cu1 I1 100.88(7) . 35
I1 Cu1 I1 104.87(4) . 35
I2 Cu1 I1 107.44(4) . 35
P1 Cu1 Cu1 130.85(8) . 35
I1 Cu1 Cu1 106.56(3) . 35
I2 Cu1 Cu1 56.625(19) . 35
I1 Cu1 Cu1 54.18(4) 35 35
P1 Cu1 Cu1 155.42(7) . 42_545
I1 Cu1 Cu1 59.87(4) . 42_545
I2 Cu1 Cu1 56.626(19) . 42_545
I1 Cu1 Cu1 102.12(3) 35 42_545
Cu1 Cu1 Cu1 60.0 35 42_545
C1 P1 C13 104.9(3) . .
C1 P1 C7 103.7(3) . .
C13 P1 C7 101.7(3) . .
C1 P1 Cu1 108.91(18) . .
C13 P1 Cu1 117.6(2) . .
C7 P1 Cu1 118.5(2) . .
C19 P2 C19 103.9(2) 42_545 .
C19 P2 C19 103.9(2) 42_545 35
C19 P2 C19 103.9(2) . 35
C19 P2 Cu2 114.57(19) 42_545 .
C19 P2 Cu2 114.57(19) . .
C19 P2 Cu2 114.56(19) 35 .

loop_
_geom_bond_atom_site_label_1
_geom_bond_atom_site_label_2
_geom_bond_distance
_geom_bond_site_symmetry_2
C1 C2 1.3900 .
C1 C6 1.3900 .
C1 P1 1.801(5) .
C2 C3 1.3900 .
C3 C4 1.3900 .
C4 C5 1.3900 .
C5 C6 1.3900 .
C7 C8 1.3900 .
C7 C12 1.3900 .
C7 P1 1.819(5) .
C8 C9 1.3900 .
C9 C10 1.3900 .
C10 C11 1.3900 .
C11 C12 1.3900 .
C13 C14 1.3900 .
C13 C18 1.3900 .
C13 P1 1.809(4) .
C14 C15 1.3900 .
C15 C16 1.3900 .
C16 C17 1.3900 .
C17 C18 1.3900 .
C19 C20 1.3900 .
C19 C24 1.3900 .
C19 P2 1.811(4) .
C20 C21 1.3900 .
C21 C22 1.3900 .
C22 C23 1.3900 .
C23 C24 1.3900 .
I1 Cu1 2.6148(11) .
I1 Cu2 2.7076(9) .
I1 Cu1 2.7891(12) 42_545
I2 Cu1 2.6768(12) 35
I2 Cu1 2.6768(12) .
I2 Cu1 2.6768(12) 42_545
Cu2 P2 2.260(4) .
Cu2 I1 2.7077(9) 35
Cu2 I1 2.7078(9) 42_545
Cu1 P1 2.249(2) .
Cu1 I1 2.7889(12) 35
Cu1 Cu1 2.9450(17) 35
Cu1 Cu1 2.9451(17) 42_545
P2 C19 1.811(4) 42_545
P2 C19 1.811(4) 35
